data_2236922
loop_
_publ_author_name
'Islor, Arun M.'
'Garudachari, B.'
'Shivananda, K. N.'
'Gerber, Thomas'
'Hosten, Eric'
'Betz, Richard'

_publ_section_title
;
 Ethyl
 4-({1-[2-(4-bromophenyl)-2-oxoethyl]-1<i>H</i>-1,2,3-triazol-4-yl}methoxy)-8-(trifluoromethyl)quinoline-3-carboxylate
;
_journal_coeditor_code IM2409
_journal_issue 12
_journal_name_full 'Acta Crystallographica Section E'
_journal_page_first o3387
_journal_page_last o3388
_journal_paper_doi 10.1107/S1600536812046417
_journal_volume 68
_journal_year 2012
_chemical_formula_iupac 'C24 H18 Br F3 N4 O4'
_chemical_formula_moiety 'C24 H18 Br F3 N4 O4'
_chemical_formula_sum 'C24 H18 Br F3 N4 O4'
_chemical_formula_weight 563.33
_chemical_melting_point_gt 380
_chemical_melting_point_lt 378
_chemical_name_systematic
'Ethyl 4-({1-[2-(4-bromophenyl)-2-oxoethyl]-1<i>H</i>-1,2,3-triazol-4-yl}methoxy)-8-(trifluoromethyl)quinoline-3-carboxylate'
_space_group_IT_number 14
_symmetry_cell_setting monoclinic
_symmetry_space_group_name_Hall '-P 2ybc'
_symmetry_space_group_name_H-M 'P 1 21/c 1'
_atom_sites_solution_hydrogens geom
_atom_sites_solution_primary direct
_atom_sites_solution_secondary difmap
_audit_creation_method SHELXL-97
_cell_angle_alpha 90.00
_cell_angle_beta 99.6430(10)
_cell_angle_gamma 90.00
_cell_formula_units_Z 4
_cell_length_a 5.2809(2)
_cell_length_b 24.5131(10)
_cell_length_c 18.3517(7)
_cell_measurement_reflns_used 6880
_cell_measurement_temperature 200(2)
_cell_measurement_theta_max 27.87
_cell_measurement_theta_min 2.40
_cell_volume 2342.08(16)
_computing_cell_refinement 'SAINT (Bruker, 2010)'
_computing_data_collection 'APEX2 (Bruker, 2010)'
_computing_data_reduction 'SAINT (Bruker, 2010)'
_computing_molecular_graphics 'ORTEP-3 (Farrugia, 2012) and Mercury (Macrae <i>et al.</i>, 2008)'
_computing_publication_material 'SHELXL97 (Sheldrick, 2008) and PLATON (Spek, 2009)'
_computing_structure_refinement 'SHELXL97 (Sheldrick, 2008)'
_computing_structure_solution 'SHELXS97 (Sheldrick, 2008)'
_diffrn_ambient_temperature 200(2)
_diffrn_measured_fraction_theta_full 0.996
_diffrn_measured_fraction_theta_max 0.996
_diffrn_measurement_device_type 'Bruker APEXII CCD'
_diffrn_measurement_method '\f and \w scans'
_diffrn_radiation_monochromator graphite
_diffrn_radiation_source 'fine-focus sealed tube'
_diffrn_radiation_type MoK\a
_diffrn_radiation_wavelength 0.71073
_diffrn_reflns_av_R_equivalents 0.0300
_diffrn_reflns_av_sigmaI/netI 0.0336
_diffrn_reflns_limit_h_max 7
_diffrn_reflns_limit_h_min -6
_diffrn_reflns_limit_k_max 32
_diffrn_reflns_limit_k_min -32
_diffrn_reflns_limit_l_max 24
_diffrn_reflns_limit_l_min -24
_diffrn_reflns_number 22440
_diffrn_reflns_theta_full 28.29
_diffrn_reflns_theta_max 28.29
_diffrn_reflns_theta_min 2.40
_exptl_absorpt_coefficient_mu 1.819
_exptl_absorpt_correction_T_max 0.8894
_exptl_absorpt_correction_T_min 0.4174
_exptl_absorpt_correction_type multi-scan
_exptl_absorpt_process_details '(SADABS; Bruker, 2008)'
_exptl_crystal_colour colourless
_exptl_crystal_density_diffrn 1.598
_exptl_crystal_density_method 'not measured'
_exptl_crystal_description platelet
_exptl_crystal_F_000 1136
_exptl_crystal_size_max 0.58
_exptl_crystal_size_mid 0.16
_exptl_crystal_size_min 0.07
_refine_diff_density_max 0.607
_refine_diff_density_min -0.927
_refine_ls_extinction_method none
_refine_ls_goodness_of_fit_ref 1.018
_refine_ls_hydrogen_treatment constr
_refine_ls_matrix_type full
_refine_ls_number_parameters 326
_refine_ls_number_reflns 5775
_refine_ls_number_restraints 0
_refine_ls_restrained_S_all 1.018
_refine_ls_R_factor_all 0.0866
_refine_ls_R_factor_gt 0.0514
_refine_ls_shift/su_max 0.001
_refine_ls_shift/su_mean 0.000
_refine_ls_structure_factor_coef Fsqd
_refine_ls_weighting_details 'calc w=1/[\s^2^(Fo^2^)+(0.0546P)^2^+2.6613P] where P=(Fo^2^+2Fc^2^)/3'
_refine_ls_weighting_scheme calc
_refine_ls_wR_factor_gt 0.1198
_refine_ls_wR_factor_ref 0.1413
_reflns_number_gt 3774
_reflns_number_total 5775
_reflns_threshold_expression I>2sigma(I)
_cod_data_source_file im2409.cif
_cod_data_source_block I
_cod_original_sg_symbol_H-M 'P 21/c'
_cod_database_code 2236922
_cod_database_fobs_code 2236922

loop_
_symmetry_equiv_pos_as_xyz
'x, y, z'
'-x, y+1/2, -z+1/2'
'-x, -y, -z'
'x, -y-1/2, z-1/2'

loop_
_atom_site_type_symbol
_atom_site_label
_atom_site_fract_x
_atom_site_fract_y
_atom_site_fract_z
_atom_site_U_iso_or_equiv
_atom_site_adp_type
_atom_site_calc_flag
_atom_site_refinement_flags
_atom_site_occupancy
_atom_site_symmetry_multiplicity
Br Br1 -0.68782(8) 0.629887(16) 0.22421(3) 0.0859(2) Uani d . 1 1
F F1 1.3784(4) 0.00897(8) 0.56325(11) 0.0659(6) Uani d . 1 1
F F2 1.3161(4) 0.05001(7) 0.66156(9) 0.0494(4) Uani d . 1 1
F F3 1.0047(4) 0.00785(7) 0.59406(11) 0.0550(5) Uani d . 1 1
O O1 0.2309(7) 0.48213(13) 0.44653(15) 0.0921(11) Uani d . 1 1
O O2 0.6398(4) 0.25396(8) 0.50057(11) 0.0477(5) Uani d . 1 1
O O3 0.3332(5) 0.27788(10) 0.60507(14) 0.0658(7) Uani d . 1 1
O O4 0.3675(5) 0.22131(9) 0.70058(13) 0.0549(6) Uani d . 1 1
N N1 0.4456(5) 0.39894(10) 0.38120(14) 0.0440(6) Uani d . 1 1
N N2 0.6711(6) 0.39092(14) 0.3594(2) 0.0709(10) Uani d . 1 1
N N3 0.8024(6) 0.35804(14) 0.4081(2) 0.0763(11) Uani d . 1 1
N N4 0.8633(5) 0.11738(9) 0.63266(12) 0.0349(5) Uani d . 1 1
C C1 0.1559(7) 0.47765(13) 0.38096(18) 0.0505(8) Uani d . 1 1
C C2 0.2540(6) 0.43291(12) 0.33647(16) 0.0433(7) Uani d . 1 1
H H2A 0.1080 0.4098 0.3139 0.052 Uiso calc R 1 1
H H2B 0.3301 0.4495 0.2959 0.052 Uiso calc R 1 1
C C3 0.4308(6) 0.37070(12) 0.44310(17) 0.0442(7) Uani d . 1 1
H H3 0.2901 0.3692 0.4692 0.053 Uiso calc R 1 1
C C4 0.6589(6) 0.34487(12) 0.46013(18) 0.0450(7) Uani d . 1 1
C C5 0.7543(6) 0.30655(12) 0.52164(19) 0.0500(8) Uani d . 1 1
H H5A 0.9440 0.3040 0.5290 0.060 Uiso calc R 1 1
H H5B 0.7028 0.3193 0.5682 0.060 Uiso calc R 1 1
C C6 0.7165(6) 0.21159(11) 0.54721(15) 0.0370(6) Uani d . 1 1
C C7 0.6172(5) 0.20139(10) 0.61068(15) 0.0353(6) Uani d . 1 1
C C8 0.7001(6) 0.15307(11) 0.65100(15) 0.0366(6) Uani d . 1 1
H H8 0.6314 0.1462 0.6948 0.044 Uiso calc R 1 1
C C9 0.4265(6) 0.23796(12) 0.63684(17) 0.0417(7) Uani d . 1 1
C C10 0.1823(7) 0.25434(14) 0.73111(19) 0.0539(8) Uani d . 1 1
H H10A 0.0194 0.2565 0.6956 0.065 Uiso calc R 1 1
H H10B 0.2496 0.2918 0.7410 0.065 Uiso calc R 1 1
C C11 0.1379(11) 0.2287(2) 0.7998(2) 0.0903(16) Uani d . 1 1
H H11A 0.0886 0.1905 0.7903 0.135 Uiso calc R 1 1
H H11B -0.0002 0.2481 0.8186 0.135 Uiso calc R 1 1
H H11C 0.2956 0.2305 0.8365 0.135 Uiso calc R 1 1
C C12 1.2086(6) 0.03989(12) 0.59112(16) 0.0423(7) Uani d . 1 1
C C21 -0.0461(6) 0.51471(12) 0.34071(16) 0.0440(7) Uani d . 1 1
C C22 -0.1286(6) 0.51169(13) 0.26558(16) 0.0451(7) Uani d . 1 1
H H22 -0.0565 0.4853 0.2372 0.054 Uiso calc R 1 1
C C23 -0.3155(7) 0.54683(13) 0.23120(18) 0.0513(8) Uani d . 1 1
H H23 -0.3684 0.5453 0.1791 0.062 Uiso calc R 1 1
C C24 -0.4236(6) 0.58361(12) 0.2723(2) 0.0508(8) Uani d . 1 1
C C25 -0.3501(10) 0.58660(17) 0.3464(2) 0.0862(15) Uani d . 1 1
H H25 -0.4291 0.6121 0.3745 0.103 Uiso calc R 1 1
C C26 -0.1584(10) 0.55214(17) 0.3812(2) 0.0844(15) Uani d . 1 1
H H26 -0.1045 0.5544 0.4332 0.101 Uiso calc R 1 1
C C31 0.8958(5) 0.17471(10) 0.52570(14) 0.0347(6) Uani d . 1 1
C C32 0.9629(5) 0.12778(10) 0.56984(14) 0.0311(5) Uani d . 1 1
C C33 1.1420(5) 0.09074(11) 0.54750(14) 0.0341(6) Uani d . 1 1
C C34 1.2501(6) 0.10091(12) 0.48611(15) 0.0410(7) Uani d . 1 1
H H34 1.3688 0.0756 0.4718 0.049 Uiso calc R 1 1
C C35 1.1872(7) 0.14842(13) 0.44408(16) 0.0470(7) Uani d . 1 1
H H35 1.2669 0.1554 0.4023 0.056 Uiso calc R 1 1
C C36 1.0133(6) 0.18436(12) 0.46280(16) 0.0446(7) Uani d . 1 1
H H36 0.9701 0.2161 0.4337 0.054 Uiso calc R 1 1

loop_
_atom_site_aniso_label
_atom_site_aniso_U_11
_atom_site_aniso_U_22
_atom_site_aniso_U_33
_atom_site_aniso_U_12
_atom_site_aniso_U_13
_atom_site_aniso_U_23
Br1 0.0515(3) 0.0564(2) 0.1386(5) 0.01219(17) -0.0170(2) 0.0347(2)
F1 0.0879(16) 0.0592(12) 0.0565(12) 0.0408(11) 0.0290(11) 0.0074(9)
F2 0.0566(12) 0.0539(10) 0.0370(9) 0.0161(9) 0.0060(8) 0.0067(8)
F3 0.0720(13) 0.0296(8) 0.0640(12) -0.0009(8) 0.0132(10) 0.0037(8)
O1 0.128(3) 0.088(2) 0.0487(15) 0.061(2) -0.0188(16) -0.0027(14)
O2 0.0599(14) 0.0324(10) 0.0452(11) 0.0068(9) -0.0078(10) 0.0091(8)
O3 0.0578(16) 0.0620(15) 0.0772(17) 0.0317(13) 0.0103(13) 0.0126(13)
O4 0.0633(16) 0.0503(13) 0.0544(14) 0.0210(11) 0.0191(11) -0.0004(10)
N1 0.0368(14) 0.0421(13) 0.0554(15) 0.0115(11) 0.0148(12) 0.0196(11)
N2 0.0441(18) 0.080(2) 0.097(2) 0.0258(15) 0.0346(17) 0.0470(19)
N3 0.0405(18) 0.084(2) 0.109(3) 0.0245(16) 0.0274(18) 0.054(2)
N4 0.0402(14) 0.0305(11) 0.0347(12) 0.0042(10) 0.0082(10) 0.0039(9)
C1 0.058(2) 0.0491(17) 0.0420(17) 0.0170(15) 0.0000(15) 0.0087(14)
C2 0.0420(17) 0.0461(16) 0.0434(16) 0.0148(13) 0.0117(13) 0.0167(13)
C3 0.0329(16) 0.0486(17) 0.0517(18) 0.0087(13) 0.0091(13) 0.0211(14)
C4 0.0335(16) 0.0364(14) 0.063(2) 0.0054(12) 0.0030(14) 0.0159(14)
C5 0.0422(18) 0.0360(15) 0.066(2) 0.0021(13) -0.0089(15) 0.0136(14)
C6 0.0428(16) 0.0296(13) 0.0345(14) 0.0034(11) -0.0057(12) 0.0043(10)
C7 0.0338(15) 0.0299(13) 0.0397(15) 0.0049(11) -0.0016(12) -0.0018(11)
C8 0.0402(16) 0.0346(13) 0.0354(14) 0.0045(12) 0.0079(12) 0.0028(11)
C9 0.0343(16) 0.0373(14) 0.0500(18) 0.0035(12) -0.0032(13) -0.0038(12)
C10 0.046(2) 0.0561(19) 0.059(2) 0.0090(15) 0.0088(15) -0.0173(16)
C11 0.123(4) 0.093(3) 0.063(3) 0.038(3) 0.041(3) -0.002(2)
C12 0.0488(19) 0.0375(15) 0.0416(16) 0.0141(13) 0.0103(13) 0.0011(12)
C21 0.0514(19) 0.0389(15) 0.0404(16) 0.0131(13) 0.0038(13) 0.0070(12)
C22 0.0502(19) 0.0439(16) 0.0394(16) 0.0094(14) 0.0028(13) 0.0052(12)
C23 0.056(2) 0.0464(17) 0.0446(17) -0.0030(15) -0.0119(14) 0.0093(14)
C24 0.0431(18) 0.0360(15) 0.070(2) 0.0113(13) -0.0011(15) 0.0160(15)
C25 0.116(4) 0.070(3) 0.070(3) 0.061(3) 0.009(3) 0.001(2)
C26 0.132(4) 0.076(3) 0.0401(19) 0.063(3) -0.001(2) -0.0019(17)
C31 0.0400(15) 0.0307(12) 0.0314(13) -0.0003(11) 0.0002(11) 0.0019(10)
C32 0.0324(14) 0.0285(12) 0.0311(13) -0.0007(10) 0.0019(11) 0.0013(10)
C33 0.0384(15) 0.0325(13) 0.0311(13) 0.0013(11) 0.0047(11) -0.0015(10)
C34 0.0465(18) 0.0437(15) 0.0341(14) 0.0009(13) 0.0102(13) -0.0050(12)
C35 0.059(2) 0.0517(17) 0.0318(15) -0.0047(15) 0.0123(14) 0.0011(13)
C36 0.056(2) 0.0419(15) 0.0340(15) -0.0027(14) 0.0031(13) 0.0090(12)

loop_
_atom_type_symbol
_atom_type_description
_atom_type_scat_dispersion_real
_atom_type_scat_dispersion_imag
_atom_type_scat_source
C C 0.0033 0.0016 'International Tables Vol C Tables 4.2.6.8 and 6.1.1.4'
H H 0.0000 0.0000 'International Tables Vol C Tables 4.2.6.8 and 6.1.1.4'
Br Br -0.2901 2.4595 'International Tables Vol C Tables 4.2.6.8 and 6.1.1.4'
F F 0.0171 0.0103 'International Tables Vol C Tables 4.2.6.8 and 6.1.1.4'
N N 0.0061 0.0033 'International Tables Vol C Tables 4.2.6.8 and 6.1.1.4'
O O 0.0106 0.0060 'International Tables Vol C Tables 4.2.6.8 and 6.1.1.4'

loop_
_geom_angle_atom_site_label_1
_geom_angle_atom_site_label_2
_geom_angle_atom_site_label_3
_geom_angle
C6 O2 C5 116.3(2)
C9 O4 C10 116.2(2)
N2 N1 C3 111.0(2)
N2 N1 C2 119.2(2)
C3 N1 C2 129.7(3)
N3 N2 N1 106.5(3)
N2 N3 C4 109.4(3)
C8 N4 C32 117.0(2)
O1 C1 C21 121.6(3)
O1 C1 C2 121.3(3)
C21 C1 C2 117.0(3)
N1 C2 C1 112.4(3)
N1 C2 H2A 109.1
C1 C2 H2A 109.1
N1 C2 H2B 109.1
C1 C2 H2B 109.1
H2A C2 H2B 107.9
N1 C3 C4 105.1(3)
N1 C3 H3 127.4
C4 C3 H3 127.4
C3 C4 N3 107.9(3)
C3 C4 C5 130.3(3)
N3 C4 C5 121.8(3)
O2 C5 C4 106.6(2)
O2 C5 H5A 110.4
C4 C5 H5A 110.4
O2 C5 H5B 110.4
C4 C5 H5B 110.4
H5A C5 H5B 108.6
O2 C6 C7 123.6(3)
O2 C6 C31 117.0(3)
C7 C6 C31 119.2(2)
C6 C7 C8 117.5(2)
C6 C7 C9 122.5(2)
C8 C7 C9 119.9(3)
N4 C8 C7 125.4(3)
N4 C8 H8 117.3
C7 C8 H8 117.3
O3 C9 O4 122.8(3)
O3 C9 C7 125.4(3)
O4 C9 C7 111.8(2)
O4 C10 C11 108.0(3)
O4 C10 H10A 110.1
C11 C10 H10A 110.1
O4 C10 H10B 110.1
C11 C10 H10B 110.1
H10A C10 H10B 108.4
C10 C11 H11A 109.5
C10 C11 H11B 109.5
H11A C11 H11B 109.5
C10 C11 H11C 109.5
H11A C11 H11C 109.5
H11B C11 H11C 109.5
F1 C12 F3 106.1(2)
F1 C12 F2 105.6(2)
F3 C12 F2 106.4(2)
F1 C12 C33 112.4(2)
F3 C12 C33 113.1(2)
F2 C12 C33 112.7(2)
C26 C21 C22 118.9(3)
C26 C21 C1 118.3(3)
C22 C21 C1 122.8(3)
C21 C22 C23 120.4(3)
C21 C22 H22 119.8
C23 C22 H22 119.8
C24 C23 C22 119.6(3)
C24 C23 H23 120.2
C22 C23 H23 120.2
C25 C24 C23 121.1(3)
C25 C24 Br1 120.0(3)
C23 C24 Br1 118.8(3)
C24 C25 C26 119.6(3)
C24 C25 H25 120.2
C26 C25 H25 120.2
C21 C26 C25 120.3(3)
C21 C26 H26 119.9
C25 C26 H26 119.9
C6 C31 C32 118.3(2)
C6 C31 C36 121.7(2)
C32 C31 C36 119.9(3)
N4 C32 C31 122.6(2)
N4 C32 C33 119.5(2)
C31 C32 C33 117.9(2)
C34 C33 C32 120.7(2)
C34 C33 C12 120.1(3)
C32 C33 C12 119.2(2)
C33 C34 C35 120.7(3)
C33 C34 H34 119.7
C35 C34 H34 119.7
C36 C35 C34 120.4(3)
C36 C35 H35 119.8
C34 C35 H35 119.8
C35 C36 C31 120.3(3)
C35 C36 H36 119.9
C31 C36 H36 119.9

loop_
_geom_bond_atom_site_label_1
_geom_bond_atom_site_label_2
_geom_bond_distance
Br1 C24 1.897(3)
F1 C12 1.339(3)
F2 C12 1.345(3)
F3 C12 1.341(4)
O1 C1 1.207(4)
O2 C6 1.364(3)
O2 C5 1.448(4)
O3 C9 1.202(4)
O4 C9 1.324(4)
O4 C10 1.452(4)
N1 N2 1.333(4)
N1 C3 1.344(4)
N1 C2 1.453(3)
N2 N3 1.311(4)
N3 C4 1.354(4)
N4 C8 1.311(4)
N4 C32 1.369(4)
C1 C21 1.498(4)
C1 C2 1.510(4)
C2 H2A 0.9900
C2 H2B 0.9900
C3 C4 1.351(4)
C3 H3 0.9500
C4 C5 1.490(4)
C5 H5A 0.9900
C5 H5B 0.9900
C6 C7 1.378(4)
C6 C31 1.413(4)
C7 C8 1.426(4)
C7 C9 1.487(4)
C8 H8 0.9500
C10 C11 1.461(6)
C10 H10A 0.9900
C10 H10B 0.9900
C11 H11A 0.9800
C11 H11B 0.9800
C11 H11C 0.9800
C12 C33 1.491(4)
C21 C26 1.376(5)
C21 C22 1.377(4)
C22 C23 1.380(4)
C22 H22 0.9500
C23 C24 1.361(5)
C23 H23 0.9500
C24 C25 1.353(5)
C25 C26 1.389(5)
C25 H25 0.9500
C26 H26 0.9500
C31 C32 1.417(3)
C31 C36 1.419(4)
C32 C33 1.420(4)
C33 C34 1.368(4)
C34 C35 1.406(4)
C34 H34 0.9500
C35 C36 1.358(5)
C35 H35 0.9500
C36 H36 0.9500

loop_
_geom_hbond_atom_site_label_D
_geom_hbond_atom_site_label_H
_geom_hbond_atom_site_label_A
_geom_hbond_site_symmetry_A
_geom_hbond_distance_DH
_geom_hbond_distance_HA
_geom_hbond_distance_DA
_geom_hbond_angle_DHA
C2 H2A N2 1_455 0.99 2.62 3.339(4) 129.3
C3 H3 N3 1_455 0.95 2.65 3.288(4) 125.3
C2 H2B F2 4_465 0.99 2.45 3.308(3) 144.0
C5 H5A O3 1_655 0.99 2.37 3.258(4) 148.7
C26 H26 O1 3_566 0.95 2.57 3.354(5) 139.8
C34 H34 F1 . 0.95 2.34 2.687(4) 101.1

loop_
_geom_torsion_atom_site_label_1
_geom_torsion_atom_site_label_2
_geom_torsion_atom_site_label_3
_geom_torsion_atom_site_label_4
_geom_torsion
C3 N1 N2 N3 -0.8(5)
C2 N1 N2 N3 -178.3(3)
N1 N2 N3 C4 0.6(5)
N2 N1 C2 C1 -127.2(3)
C3 N1 C2 C1 55.8(5)
O1 C1 C2 N1 -1.4(5)
C21 C1 C2 N1 -179.0(3)
N2 N1 C3 C4 0.7(4)
C2 N1 C3 C4 177.9(3)
N1 C3 C4 N3 -0.3(4)
N1 C3 C4 C5 -178.3(3)
N2 N3 C4 C3 -0.2(5)
N2 N3 C4 C5 178.1(3)
C6 O2 C5 C4 175.5(3)
C3 C4 C5 O2 78.5(5)
N3 C4 C5 O2 -99.2(4)
C5 O2 C6 C7 81.6(4)
C5 O2 C6 C31 -102.5(3)
O2 C6 C7 C8 175.0(3)
C31 C6 C7 C8 -0.9(4)
O2 C6 C7 C9 -3.8(4)
C31 C6 C7 C9 -179.6(3)
C32 N4 C8 C7 0.5(4)
C6 C7 C8 N4 0.0(4)
C9 C7 C8 N4 178.7(3)
C10 O4 C9 O3 -0.3(5)
C10 O4 C9 C7 179.9(3)
C6 C7 C9 O3 3.1(5)
C8 C7 C9 O3 -175.6(3)
C6 C7 C9 O4 -177.2(3)
C8 C7 C9 O4 4.1(4)
C9 O4 C10 C11 178.5(3)
O1 C1 C21 C26 -4.3(6)
C2 C1 C21 C26 173.3(4)
O1 C1 C21 C22 177.7(4)
C2 C1 C21 C22 -4.7(5)
C26 C21 C22 C23 2.0(6)
C1 C21 C22 C23 180.0(3)
C21 C22 C23 C24 -1.9(5)
C22 C23 C24 C25 0.4(6)
C22 C23 C24 Br1 -178.0(3)
C23 C24 C25 C26 1.0(7)
Br1 C24 C25 C26 179.3(4)
C22 C21 C26 C25 -0.6(7)
C1 C21 C26 C25 -178.7(4)
C24 C25 C26 C21 -0.8(8)
O2 C6 C31 C32 -174.8(2)
C7 C6 C31 C32 1.3(4)
O2 C6 C31 C36 6.8(4)
C7 C6 C31 C36 -177.1(3)
C8 N4 C32 C31 0.0(4)
C8 N4 C32 C33 179.6(3)
C6 C31 C32 N4 -0.9(4)
C36 C31 C32 N4 177.5(3)
C6 C31 C32 C33 179.6(2)
C36 C31 C32 C33 -2.1(4)
N4 C32 C33 C34 -178.1(3)
C31 C32 C33 C34 1.4(4)
N4 C32 C33 C12 2.8(4)
C31 C32 C33 C12 -177.6(3)
F1 C12 C33 C34 0.6(4)
F3 C12 C33 C34 -119.5(3)
F2 C12 C33 C34 119.8(3)
F1 C12 C33 C32 179.7(3)
F3 C12 C33 C32 59.6(3)
F2 C12 C33 C32 -61.1(4)
C32 C33 C34 C35 0.4(4)
C12 C33 C34 C35 179.4(3)
C33 C34 C35 C36 -1.6(5)
C34 C35 C36 C31 0.9(5)
C6 C31 C36 C35 179.3(3)
C32 C31 C36 C35 0.9(4)

loop_
_cod_related_entry_id
_cod_related_entry_database
_cod_related_entry_code
1 ChemSpider 30658227
